data_7248678
loop_
_publ_author_name
'Breckell, Jaxon R.'
'Conte, Luke'
'Potts, Michael W.'
'Sawant, Pradnya S.'
'Butcher, Raymond J.'
'Vernekar, Beena K.'
'Richardson, Christopher'

_publ_section_title
;
 New diclofenac salts with the dense hydrogen bond donor
 propane-1,3-diaminium
;
_journal_issue 24
_journal_name_full CrystEngComm
_journal_page_first 3206
_journal_page_last 3216
_journal_paper_doi 10.1039/D4CE00397G
_journal_volume 26
_journal_year 2024
_chemical_formula_moiety '2(C14 H10 Cl2 N O2), C3 H12 N2, 2(C2 H6 O1 S1)'
_chemical_formula_sum 'C35 H44 Cl4 N4 O6 S2'
_chemical_formula_weight 822.66
_space_group_crystal_system orthorhombic
_space_group_IT_number 56
_space_group_name_Hall '-P 2ab 2ac'
_space_group_name_H-M_alt 'P c c n'
_atom_sites_solution_hydrogens mixed
_audit_creation_date 2024-05-11
_audit_creation_method
;
Olex2 1.5
(compiled 2024.02.16 svn.r378c4104 for OlexSys, GUI svn.r6928)
;
_audit_update_record
;
2024-05-13 deposited with the CCDC.	2024-05-23 downloaded from the CCDC.
;
_cell_angle_alpha 90
_cell_angle_beta 90
_cell_angle_gamma 90
_cell_formula_units_Z 4
_cell_length_a 9.6066(5)
_cell_length_b 43.035(2)
_cell_length_c 9.7812(5)
_cell_measurement_reflns_used 10306
_cell_measurement_temperature 294(1)
_cell_measurement_theta_max 24.9700
_cell_measurement_theta_min 1.9140
_cell_volume 4043.7(3)
_computing_cell_refinement 'CrysAlisPro 1.171.41.123a (Rigaku OD, 2022)'
_computing_data_collection 'CrysAlisPro 1.171.41.123a (Rigaku OD, 2022)'
_computing_data_reduction 'CrysAlisPro 1.171.41.123a (Rigaku OD, 2022)'
_computing_molecular_graphics 'Olex2 1.5 (Dolomanov et al., 2009)'
_computing_publication_material 'Olex2 1.5 (Dolomanov et al., 2009)'
_computing_structure_refinement 'SHELXL 2017/1 (Sheldrick, 2015)'
_computing_structure_solution 'SHELXT 2014/5 (Sheldrick, 2014)'
_diffrn_ambient_temperature 294.0(10)
_diffrn_detector_area_resol_mean 10.0000
_diffrn_measured_fraction_theta_full 0.998
_diffrn_measured_fraction_theta_max 0.972
_diffrn_measurement_details
;
List of Runs (angles in degrees, time in seconds):

  # Type    Start    End  Width  t~exp~   \w     \q     \k     \f   Frames
#--------------------------------------------------------------------------
  1  \w    -74.00 110.00   0.50   35.00    --   20.00  54.00 148.12  368
  2  \w    -74.00 110.00   0.50   35.00    --   20.00  54.00  88.67  368
  3  \w    -74.00 110.00   0.50   35.00    --   20.00  54.00-149.63  368
  4  \w    -74.00  38.00   0.50   35.00    --   20.00  54.00 -30.84  224
;
_diffrn_measurement_device 'two-circle diffractometer'
_diffrn_measurement_device_type 'XtaLAB Mini II'
_diffrn_measurement_method '\w scans'
_diffrn_radiation_type MoK\a
_diffrn_radiation_wavelength 0.71073
_diffrn_reflns_av_R_equivalents 0.0430
_diffrn_reflns_av_unetI/netI 0.0407
_diffrn_reflns_Laue_measured_fraction_full 0.998
_diffrn_reflns_Laue_measured_fraction_max 0.972
_diffrn_reflns_limit_h_max 13
_diffrn_reflns_limit_h_min -13
_diffrn_reflns_limit_k_max 59
_diffrn_reflns_limit_k_min -60
_diffrn_reflns_limit_l_max 13
_diffrn_reflns_limit_l_min -13
_diffrn_reflns_number 43370
_diffrn_reflns_point_group_measured_fraction_full 0.998
_diffrn_reflns_point_group_measured_fraction_max 0.972
_diffrn_reflns_theta_full 25.242
_diffrn_reflns_theta_max 30.387
_diffrn_reflns_theta_min 2.552
_exptl_absorpt_coefficient_mu 0.443
_exptl_absorpt_correction_T_max 1.00000
_exptl_absorpt_correction_T_min 0.88677
_exptl_absorpt_correction_type multi-scan
_exptl_absorpt_process_details
;
CrysAlisPro 1.171.41.123a (Rigaku Oxford Diffraction, 2022)
Empirical absorption correction using spherical harmonics,
implemented in SCALE3 ABSPACK scaling algorithm.
;
_exptl_crystal_colour colourless
_exptl_crystal_colour_primary colourless
_exptl_crystal_density_diffrn 1.351
_exptl_crystal_description rod
_exptl_crystal_F_000 1720
_exptl_crystal_recrystallization_method dimethylsulfoxide
_exptl_crystal_size_max 0.51
_exptl_crystal_size_mid 0.19
_exptl_crystal_size_min 0.05
_refine_diff_density_max 0.894
_refine_diff_density_min -0.364
_refine_diff_density_rms 0.062
_refine_ls_extinction_method none
_refine_ls_goodness_of_fit_ref 1.045
_refine_ls_hydrogen_treatment mixed
_refine_ls_matrix_type full
_refine_ls_number_parameters 273
_refine_ls_number_reflns 5935
_refine_ls_number_restraints 79
_refine_ls_restrained_S_all 1.066
_refine_ls_R_factor_all 0.1096
_refine_ls_R_factor_gt 0.0665
_refine_ls_shift/su_max 0.001
_refine_ls_shift/su_mean 0.000
_refine_ls_structure_factor_coef Fsqd
_refine_ls_weighting_details 'w=1/[\s^2^(Fo^2^)+(0.0785P)^2^+3.4967P] where P=(Fo^2^+2Fc^2^)/3'
_refine_ls_weighting_scheme calc
_refine_ls_wR_factor_gt 0.1711
_refine_ls_wR_factor_ref 0.1910
_reflns_Friedel_coverage 0.000
_reflns_number_gt 3840
_reflns_number_total 5935
_reflns_threshold_expression 'I > 2\s(I)'
_cod_data_source_file d4ce00397g2.cif
_cod_data_source_block exp_375_cr_auto
_cod_depositor_comments 'Adding full bibliography for 7248675--7248680.cif.'
_cod_original_cell_volume 4043.7(4)
_cod_database_code 7248678
_shelx_shelxl_version_number 2017/1
_shelx_space_group_comment
;
The symmetry employed for this shelxl refinement is uniquely defined
by the following loop, which should always be used as a source of
symmetry information in preference to the above space-group names.
They are only intended as comments.
;
_shelx_estimated_absorpt_t_max 0.978
_shelx_estimated_absorpt_t_min 0.806
_olex2_refinement_description
;
1. Fixed Uiso
 At 1.2 times of:
  All C(H) groups, All C(H,H) groups, All N(H,H,H) groups
 At 1.5 times of:
  All C(H,H,H) groups
2. Restrained distances
 N1-H1
 0.85 with sigma of 0.02
 S1B-C2B = S1A-C2A = S1B-C1B = S1A-C1A
 1.75 with sigma of 0.02
 S1B-O1B
 1.5 with sigma of 0.02
 S1A-O1A
 1.5 with sigma of 0.01
3. Uiso/Uaniso restraints and constraints
S1A \\sim O1A \\sim C1A \\sim C2A: within 2A with sigma of 0.01 and sigma for
terminal atoms of 0.02 within 2A
S1B \\sim O1B \\sim C1B \\sim C2B: within 2A with sigma of 0.01 and sigma for
terminal atoms of 0.02 within 2A
4. Rigid body (RIGU) restrains
 S1B, O1B, C1B, C2B
 with sigma for 1-2 distances of 0.004 and sigma for 1-3 distances of 0.004
 S1A, O1A, C1A, C2A
 with sigma for 1-2 distances of 0.004 and sigma for 1-3 distances of 0.004
5. Others
 Sof(S1B)=Sof(O1B)=Sof(C1B)=Sof(H1BA)=Sof(H1BB)=Sof(H1BC)=Sof(C2B)=Sof(H2BA)=
 Sof(H2BB)=Sof(H2BC)=1-FVAR(1)
 Sof(S1A)=Sof(O1A)=Sof(C1A)=Sof(H1AA)=Sof(H1AB)=Sof(H1AC)=Sof(C2A)=Sof(H2AA)=
 Sof(H2AB)=Sof(H2AC)=FVAR(1)
 Fixed Sof: H3SA(0.5) H3SB(0.5)
6.a Secondary CH2 refined with riding coordinates:
 C13(H13A,H13B), C2S(H2SA,H2SB), C3S(H3SA,H3SB)
6.b Me refined with riding coordinates:
 C1A(H1AA,H1AB,H1AC), C2A(H2AA,H2AB,H2AC), C1B(H1BA,H1BB,H1BC), C2B(H2BA,H2BB,
 H2BC)
6.c Aromatic/amide H refined with riding coordinates:
 C3(H3), C4(H4), C5(H5), C8(H8), C9(H9), C10(H10), C11(H11)
6.d Idealised Me refined as rotating group:
 N1S(H1SA,H1SB,H1SC)
;
_olex2_submission_special_instructions 'No special instructions were received'
_oxdiff_exptl_absorpt_empirical_details
;
Empirical correction (ABSPACK) includes:
- Absorption correction using spherical harmonics
- Frame scaling
;

loop_
_space_group_symop_operation_xyz
'x, y, z'
'-x+1/2, -y+1/2, z'
'-x, y+1/2, -z+1/2'
'x+1/2, -y, -z+1/2'
'-x, -y, -z'
'x-1/2, y-1/2, -z'
'x, -y-1/2, z-1/2'
'-x-1/2, y, z-1/2'

loop_
_atom_site_label
_atom_site_type_symbol
_atom_site_fract_x
_atom_site_fract_y
_atom_site_fract_z
_atom_site_U_iso_or_equiv
_atom_site_adp_type
_atom_site_occupancy
_atom_site_site_symmetry_order
_atom_site_calc_flag
_atom_site_refinement_flags_posn
_atom_site_refinement_flags_adp
_atom_site_refinement_flags_occupancy
_atom_site_disorder_assembly
_atom_site_disorder_group
Cl1 Cl 0.30152(8) 0.61362(2) 0.48161(10) 0.0609(3) Uani 1 1 d . . . . .
Cl2 Cl 0.55061(7) 0.51782(2) 0.21497(7) 0.04588(19) Uani 1 1 d . . . . .
O1 O 0.5440(3) 0.65273(5) 0.2725(2) 0.0614(6) Uani 1 1 d . . . . .
O2 O 0.6506(4) 0.67895(5) 0.1114(3) 0.0885(10) Uani 1 1 d . . . . .
N1 N 0.5159(2) 0.58632(5) 0.2953(2) 0.0398(5) Uani 1 1 d D . . . .
H1 H 0.487(3) 0.6049(5) 0.297(3) 0.050(9) Uiso 1 1 d D . . . .
C1 C 0.4325(3) 0.56480(6) 0.3630(2) 0.0339(5) Uani 1 1 d . . . . .
C2 C 0.3269(3) 0.57414(6) 0.4529(3) 0.0401(6) Uani 1 1 d . . . . .
C3 C 0.2412(3) 0.55336(8) 0.5208(3) 0.0492(7) Uani 1 1 d . . . . .
H3 H 0.172589 0.560565 0.579959 0.059 Uiso 1 1 calc R U . . .
C4 C 0.2585(3) 0.52188(7) 0.5000(3) 0.0501(7) Uani 1 1 d . . . . .
H4 H 0.203635 0.507705 0.547467 0.060 Uiso 1 1 calc R U . . .
C5 C 0.3577(3) 0.51152(6) 0.4085(3) 0.0438(6) Uani 1 1 d . . . . .
H5 H 0.368968 0.490329 0.393584 0.053 Uiso 1 1 calc R U . . .
C6 C 0.4398(3) 0.53249(6) 0.3391(3) 0.0351(5) Uani 1 1 d . . . . .
C7 C 0.6628(3) 0.58409(5) 0.2834(3) 0.0344(5) Uani 1 1 d . . . . .
C8 C 0.7409(3) 0.56498(6) 0.3681(3) 0.0393(6) Uani 1 1 d . . . . .
H8 H 0.696803 0.553385 0.435588 0.047 Uiso 1 1 calc R U . . .
C9 C 0.8835(3) 0.56304(7) 0.3529(3) 0.0484(7) Uani 1 1 d . . . . .
H9 H 0.935083 0.549977 0.409185 0.058 Uiso 1 1 calc R U . . .
C10 C 0.9491(3) 0.58049(8) 0.2541(3) 0.0548(8) Uani 1 1 d . . . . .
H10 H 1.045030 0.579134 0.242776 0.066 Uiso 1 1 calc R U . . .
C11 C 0.8717(3) 0.60002(7) 0.1721(3) 0.0509(7) Uani 1 1 d . . . . .
H11 H 0.916931 0.612055 0.106803 0.061 Uiso 1 1 calc R U . . .
C12 C 0.7285(3) 0.60216(6) 0.1845(3) 0.0384(6) Uani 1 1 d . . . . .
C13 C 0.6472(4) 0.62387(6) 0.0923(3) 0.0481(7) Uani 1 1 d . . . . .
H13A H 0.701653 0.628261 0.011043 0.058 Uiso 1 1 calc R U . . .
H13B H 0.561867 0.613707 0.063665 0.058 Uiso 1 1 calc R U . . .
C14 C 0.6116(3) 0.65409(6) 0.1631(3) 0.0486(7) Uani 1 1 d . . . . .
S1A S 0.3514(4) 0.68994(8) 0.6751(5) 0.141(2) Uani 0.472(5) 1 d D U P A 1
O1A O 0.455(2) 0.7173(4) 0.6666(14) 0.096(3) Uani 0.472(5) 1 d D U P A 1
C1A C 0.412(2) 0.6655(4) 0.798(2) 0.175(6) Uani 0.472(5) 1 d D U P A 1
H1AA H 0.350008 0.648089 0.806142 0.262 Uiso 0.472(5) 1 calc R U P A 1
H1AB H 0.502947 0.658286 0.772792 0.262 Uiso 0.472(5) 1 calc R U P A 1
H1AC H 0.416750 0.676320 0.883357 0.262 Uiso 0.472(5) 1 calc R U P A 1
C2A C 0.2332(19) 0.7053(5) 0.8078(19) 0.167(6) Uani 0.472(5) 1 d D U P A 1
H2AA H 0.160563 0.690520 0.825244 0.251 Uiso 0.472(5) 1 calc R U P A 1
H2AB H 0.284607 0.708980 0.890423 0.251 Uiso 0.472(5) 1 calc R U P A 1
H2AC H 0.192856 0.724487 0.776789 0.251 Uiso 0.472(5) 1 calc R U P A 1
S1B S 0.3785(4) 0.70773(7) 0.7659(3) 0.1183(14) Uani 0.528(5) 1 d D U P A 2
O1B O 0.440(2) 0.7177(5) 0.6268(16) 0.151(6) Uani 0.528(5) 1 d D U P A 2
C1B C 0.4635(16) 0.6721(3) 0.808(2) 0.146(5) Uani 0.528(5) 1 d D U P A 2
H1BA H 0.429364 0.664648 0.894029 0.219 Uiso 0.528(5) 1 calc R U P A 2
H1BB H 0.444920 0.656995 0.738079 0.219 Uiso 0.528(5) 1 calc R U P A 2
H1BC H 0.562078 0.675560 0.814074 0.219 Uiso 0.528(5) 1 calc R U P A 2
C2B C 0.2012(15) 0.7053(5) 0.705(2) 0.198(6) Uani 0.528(5) 1 d D U P A 2
H2BA H 0.141400 0.699075 0.778801 0.296 Uiso 0.528(5) 1 calc R U P A 2
H2BB H 0.172315 0.725225 0.671432 0.296 Uiso 0.528(5) 1 calc R U P A 2
H2BC H 0.195734 0.690264 0.632728 0.296 Uiso 0.528(5) 1 calc R U P A 2
N1S N 0.8625(3) 0.69814(6) -0.0535(3) 0.0554(7) Uani 1 1 d . . . . .
H1SA H 0.898143 0.683988 -0.109929 0.066 Uiso 1 1 calc R U . . .
H1SB H 0.793077 0.689731 -0.006047 0.066 Uiso 1 1 calc R U . . .
H1SC H 0.928346 0.704694 0.003643 0.066 Uiso 1 1 calc R U . . .
C2S C 0.8095(4) 0.72474(7) -0.1338(3) 0.0557(8) Uani 1 1 d . . . . .
H2SA H 0.737755 0.717491 -0.195912 0.067 Uiso 1 1 calc R U . . .
H2SB H 0.884651 0.733299 -0.188219 0.067 Uiso 1 1 calc R U . . .
C3S C 0.750000 0.750000 -0.0435(4) 0.0537(11) Uani 1 2 d S T P . .
H3SA H 0.822478 0.758500 0.014544 0.064 Uiso 0.5 1 calc R U P . .
H3SB H 0.677523 0.741499 0.014545 0.064 Uiso 0.5 1 calc R U P . .

loop_
_atom_site_aniso_label
_atom_site_aniso_U_11
_atom_site_aniso_U_22
_atom_site_aniso_U_33
_atom_site_aniso_U_23
_atom_site_aniso_U_13
_atom_site_aniso_U_12
Cl1 0.0507(5) 0.0524(4) 0.0796(6) -0.0107(4) 0.0051(4) 0.0148(3)
Cl2 0.0430(4) 0.0439(4) 0.0507(4) -0.0092(3) 0.0030(3) 0.0004(3)
O1 0.0821(17) 0.0378(11) 0.0643(14) -0.0040(10) 0.0221(13) -0.0031(10)
O2 0.151(3) 0.0356(12) 0.0789(17) 0.0042(12) 0.0430(18) -0.0122(14)
N1 0.0353(12) 0.0324(11) 0.0516(13) 0.0059(10) 0.0047(10) 0.0034(9)
C1 0.0292(12) 0.0378(12) 0.0348(12) 0.0032(10) -0.0045(10) 0.0007(10)
C2 0.0320(14) 0.0468(14) 0.0417(14) -0.0030(11) -0.0036(11) 0.0043(11)
C3 0.0323(14) 0.0700(19) 0.0452(15) -0.0004(14) 0.0038(12) -0.0029(14)
C4 0.0405(15) 0.0596(18) 0.0502(16) 0.0092(14) 0.0027(13) -0.0111(14)
C5 0.0381(15) 0.0408(14) 0.0524(16) 0.0054(12) -0.0087(13) -0.0079(11)
C6 0.0290(12) 0.0391(13) 0.0371(12) 0.0007(10) -0.0041(10) 0.0005(10)
C7 0.0339(13) 0.0296(11) 0.0397(13) -0.0047(10) -0.0001(11) -0.0021(9)
C8 0.0387(14) 0.0352(12) 0.0440(13) -0.0013(11) -0.0015(12) -0.0010(11)
C9 0.0388(16) 0.0487(16) 0.0577(17) -0.0100(14) -0.0071(13) 0.0032(12)
C10 0.0351(15) 0.066(2) 0.0634(19) -0.0115(16) 0.0069(15) -0.0025(14)
C11 0.0491(18) 0.0549(17) 0.0489(16) -0.0060(14) 0.0146(14) -0.0095(14)
C12 0.0441(16) 0.0321(12) 0.0391(13) -0.0060(10) 0.0058(11) -0.0039(10)
C13 0.0649(19) 0.0376(14) 0.0418(14) 0.0014(11) 0.0040(14) -0.0038(13)
C14 0.0604(19) 0.0367(14) 0.0487(16) 0.0018(12) 0.0032(15) -0.0032(13)
S1A 0.145(3) 0.091(2) 0.187(4) -0.045(2) 0.076(3) -0.029(2)
O1A 0.117(7) 0.074(5) 0.097(6) 0.015(5) 0.051(6) -0.007(5)
C1A 0.225(15) 0.062(7) 0.236(13) 0.004(8) 0.087(12) -0.036(9)
C2A 0.129(11) 0.171(12) 0.201(13) -0.008(12) 0.096(10) -0.012(9)
S1B 0.137(3) 0.096(2) 0.121(2) -0.0270(16) 0.0534(19) -0.0348(17)
O1B 0.166(11) 0.118(8) 0.170(11) 0.038(8) 0.106(9) 0.019(7)
C1B 0.140(10) 0.114(9) 0.184(12) 0.046(9) -0.002(10) -0.055(7)
C2B 0.132(8) 0.208(13) 0.253(15) -0.029(14) 0.037(10) -0.073(9)
N1S 0.0710(18) 0.0422(13) 0.0528(15) -0.0011(11) -0.0033(14) 0.0025(12)
C2S 0.081(2) 0.0416(15) 0.0444(16) 0.0010(12) 0.0020(16) 0.0034(15)
C3S 0.081(3) 0.041(2) 0.039(2) 0.000 0.000 0.002(2)

loop_
_atom_type_symbol
_atom_type_description
_atom_type_scat_dispersion_real
_atom_type_scat_dispersion_imag
_atom_type_scat_source
C C 0.0033 0.0016 'International Tables Vol C Tables 4.2.6.8 and 6.1.1.4'
H H 0.0000 0.0000 'International Tables Vol C Tables 4.2.6.8 and 6.1.1.4'
Cl Cl 0.1484 0.1585 'International Tables Vol C Tables 4.2.6.8 and 6.1.1.4'
N N 0.0061 0.0033 'International Tables Vol C Tables 4.2.6.8 and 6.1.1.4'
O O 0.0106 0.0060 'International Tables Vol C Tables 4.2.6.8 and 6.1.1.4'
S S 0.1246 0.1234 'International Tables Vol C Tables 4.2.6.8 and 6.1.1.4'

loop_
_geom_angle_atom_site_label_1
_geom_angle_atom_site_label_2
_geom_angle_atom_site_label_3
_geom_angle
_geom_angle_site_symmetry_1
_geom_angle_site_symmetry_3
_geom_angle_publ_flag
C1 N1 H1 116(2) . . ?
C1 N1 C7 124.5(2) . . ?
C7 N1 H1 113(2) . . ?
N1 C1 C2 121.6(2) . . ?
N1 C1 C6 123.2(2) . . ?
C2 C1 C6 115.0(2) . . ?
C1 C2 Cl1 118.9(2) . . ?
C3 C2 Cl1 118.0(2) . . ?
C3 C2 C1 123.1(3) . . ?
C2 C3 H3 120.3 . . ?
C4 C3 C2 119.4(3) . . ?
C4 C3 H3 120.3 . . ?
C3 C4 H4 120.2 . . ?
C3 C4 C5 119.7(3) . . ?
C5 C4 H4 120.2 . . ?
C4 C5 H5 119.9 . . ?
C6 C5 C4 120.2(3) . . ?
C6 C5 H5 119.9 . . ?
C1 C6 Cl2 120.36(19) . . ?
C5 C6 Cl2 117.3(2) . . ?
C5 C6 C1 122.3(3) . . ?
C8 C7 N1 121.9(2) . . ?
C8 C7 C12 120.0(2) . . ?
C12 C7 N1 118.0(2) . . ?
C7 C8 H8 119.7 . . ?
C9 C8 C7 120.5(3) . . ?
C9 C8 H8 119.7 . . ?
C8 C9 H9 120.1 . . ?
C10 C9 C8 119.8(3) . . ?
C10 C9 H9 120.1 . . ?
C9 C10 H10 120.2 . . ?
C9 C10 C11 119.6(3) . . ?
C11 C10 H10 120.2 . . ?
C10 C11 H11 119.2 . . ?
C10 C11 C12 121.7(3) . . ?
C12 C11 H11 119.2 . . ?
C7 C12 C13 121.6(3) . . ?
C11 C12 C7 118.3(3) . . ?
C11 C12 C13 120.1(3) . . ?
C12 C13 H13A 109.2 . . ?
C12 C13 H13B 109.2 . . ?
H13A C13 H13B 107.9 . . ?
C14 C13 C12 112.0(2) . . ?
C14 C13 H13A 109.2 . . ?
C14 C13 H13B 109.2 . . ?
O1 C14 C13 117.9(3) . . ?
O2 C14 O1 123.0(3) . . ?
O2 C14 C13 119.1(3) . . ?
O1A S1A C1A 106.8(10) . . ?
O1A S1A C2A 99.3(10) . . ?
C1A S1A C2A 86.3(11) . . ?
S1A C1A H1AA 109.5 . . ?
S1A C1A H1AB 109.5 . . ?
S1A C1A H1AC 109.5 . . ?
H1AA C1A H1AB 109.5 . . ?
H1AA C1A H1AC 109.5 . . ?
H1AB C1A H1AC 109.5 . . ?
S1A C2A H2AA 109.5 . . ?
S1A C2A H2AB 109.5 . . ?
S1A C2A H2AC 109.5 . . ?
H2AA C2A H2AB 109.5 . . ?
H2AA C2A H2AC 109.5 . . ?
H2AB C2A H2AC 109.5 . . ?
O1B S1B C1B 105.5(12) . . ?
O1B S1B C2B 95.1(11) . . ?
C1B S1B C2B 117.2(9) . . ?
S1B C1B H1BA 109.5 . . ?
S1B C1B H1BB 109.5 . . ?
S1B C1B H1BC 109.5 . . ?
H1BA C1B H1BB 109.5 . . ?
H1BA C1B H1BC 109.5 . . ?
H1BB C1B H1BC 109.5 . . ?
S1B C2B H2BA 109.5 . . ?
S1B C2B H2BB 109.5 . . ?
S1B C2B H2BC 109.5 . . ?
H2BA C2B H2BB 109.5 . . ?
H2BA C2B H2BC 109.5 . . ?
H2BB C2B H2BC 109.5 . . ?
H1SA N1S H1SB 109.5 . . ?
H1SA N1S H1SC 109.5 . . ?
H1SB N1S H1SC 109.5 . . ?
C2S N1S H1SA 109.5 . . ?
C2S N1S H1SB 109.5 . . ?
C2S N1S H1SC 109.5 . . ?
N1S C2S H2SA 109.2 . . ?
N1S C2S H2SB 109.2 . . ?
N1S C2S C3S 112.1(2) . . ?
H2SA C2S H2SB 107.9 . . ?
C3S C2S H2SA 109.2 . . ?
C3S C2S H2SB 109.2 . . ?
C2S C3S C2S 108.6(3) . 2_665 ?
C2S C3S H3SA 110.0 . . ?
C2S C3S H3SA 110.0 2_665 . ?
C2S C3S H3SB 110.0 . . ?
C2S C3S H3SB 110.0 2_665 . ?
H3SA C3S H3SB 108.4 . . ?

loop_
_geom_bond_atom_site_label_1
_geom_bond_atom_site_label_2
_geom_bond_distance
_geom_bond_site_symmetry_2
_geom_bond_publ_flag
Cl1 C2 1.739(3) . ?
Cl2 C6 1.734(3) . ?
O1 C14 1.254(4) . ?
O2 C14 1.241(3) . ?
N1 H1 0.847(17) . ?
N1 C1 1.392(3) . ?
N1 C7 1.420(3) . ?
C1 C2 1.401(4) . ?
C1 C6 1.412(3) . ?
C2 C3 1.385(4) . ?
C3 H3 0.9300 . ?
C3 C4 1.380(4) . ?
C4 H4 0.9300 . ?
C4 C5 1.382(4) . ?
C5 H5 0.9300 . ?
C5 C6 1.378(4) . ?
C7 C8 1.387(4) . ?
C7 C12 1.392(4) . ?
C8 H8 0.9300 . ?
C8 C9 1.381(4) . ?
C9 H9 0.9300 . ?
C9 C10 1.376(4) . ?
C10 H10 0.9300 . ?
C10 C11 1.379(5) . ?
C11 H11 0.9300 . ?
C11 C12 1.384(4) . ?
C12 C13 1.516(4) . ?
C13 H13A 0.9700 . ?
C13 H13B 0.9700 . ?
C13 C14 1.513(4) . ?
S1A O1A 1.545(9) . ?
S1A C1A 1.697(17) . ?
S1A C2A 1.848(12) . ?
C1A H1AA 0.9600 . ?
C1A H1AB 0.9600 . ?
C1A H1AC 0.9600 . ?
C2A H2AA 0.9600 . ?
C2A H2AB 0.9600 . ?
C2A H2AC 0.9600 . ?
S1B O1B 1.545(13) . ?
S1B C1B 1.784(14) . ?
S1B C2B 1.807(14) . ?
C1B H1BA 0.9600 . ?
C1B H1BB 0.9600 . ?
C1B H1BC 0.9600 . ?
C2B H2BA 0.9600 . ?
C2B H2BB 0.9600 . ?
C2B H2BC 0.9600 . ?
N1S H1SA 0.8900 . ?
N1S H1SB 0.8900 . ?
N1S H1SC 0.8900 . ?
N1S C2S 1.479(4) . ?
C2S H2SA 0.9700 . ?
C2S H2SB 0.9700 . ?
C2S C3S 1.513(4) . ?
C3S H3SA 0.9700 . ?
C3S H3SB 0.9700 . ?

loop_
_geom_hbond_atom_site_label_D
_geom_hbond_atom_site_label_H
_geom_hbond_atom_site_label_A
_geom_hbond_distance_DH
_geom_hbond_distance_HA
_geom_hbond_distance_DA
_geom_hbond_angle_DHA
_geom_hbond_site_symmetry_A
_geom_hbond_publ_flag
N1 H1 O1 0.847(17) 2.14(2) 2.879(3) 145(3) . yes
N1S H1SA O1 0.89 1.85 2.742(3) 174.6 8_755 yes
N1S H1SB O2 0.89 1.85 2.726(4) 169.4 . yes
N1S H1SC O1A 0.89 2.02 2.90(2) 166.9 8_755 yes
N1S H1SC O1B 0.89 1.83 2.72(2) 177.9 8_755 yes

loop_
_geom_torsion_atom_site_label_1
_geom_torsion_atom_site_label_2
_geom_torsion_atom_site_label_3
_geom_torsion_atom_site_label_4
_geom_torsion
_geom_torsion_site_symmetry_1
_geom_torsion_site_symmetry_2
_geom_torsion_site_symmetry_3
_geom_torsion_site_symmetry_4
_geom_torsion_publ_flag
Cl1 C2 C3 C4 179.9(2) . . . . ?
N1 C1 C2 Cl1 -0.9(3) . . . . ?
N1 C1 C2 C3 179.3(3) . . . . ?
N1 C1 C6 Cl2 -3.0(3) . . . . ?
N1 C1 C6 C5 179.2(2) . . . . ?
N1 C7 C8 C9 179.2(2) . . . . ?
N1 C7 C12 C11 -179.8(2) . . . . ?
N1 C7 C12 C13 0.5(4) . . . . ?
C1 N1 C7 C8 -17.7(4) . . . . ?
C1 N1 C7 C12 163.3(2) . . . . ?
C1 C2 C3 C4 -0.3(4) . . . . ?
C2 C1 C6 Cl2 172.13(18) . . . . ?
C2 C1 C6 C5 -5.7(4) . . . . ?
C2 C3 C4 C5 -2.2(5) . . . . ?
C3 C4 C5 C6 0.6(4) . . . . ?
C4 C5 C6 Cl2 -174.3(2) . . . . ?
C4 C5 C6 C1 3.5(4) . . . . ?
C6 C1 C2 Cl1 -176.11(19) . . . . ?
C6 C1 C2 C3 4.1(4) . . . . ?
C7 N1 C1 C2 134.7(3) . . . . ?
C7 N1 C1 C6 -50.4(4) . . . . ?
C7 C8 C9 C10 0.8(4) . . . . ?
C7 C12 C13 C14 80.1(3) . . . . ?
C8 C7 C12 C11 1.1(4) . . . . ?
C8 C7 C12 C13 -178.6(2) . . . . ?
C8 C9 C10 C11 0.6(4) . . . . ?
C9 C10 C11 C12 -1.3(5) . . . . ?
C10 C11 C12 C7 0.4(4) . . . . ?
C10 C11 C12 C13 -179.9(3) . . . . ?
C11 C12 C13 C14 -99.6(3) . . . . ?
C12 C7 C8 C9 -1.7(4) . . . . ?
C12 C13 C14 O1 -57.1(4) . . . . ?
C12 C13 C14 O2 122.6(3) . . . . ?
N1S C2S C3S C2S -176.6(3) . . . 2_665 ?
